data_2207828
loop_
_publ_author_name
'Versiane, Otavio'
'Felcman, Judith'
'Miranda, Jussara Lopes de'
'Howie, R. Alan'
'Skakle, Janet M. S.'
'Wardell, James L.'

_publ_section_title
;Potassium
 <i>cis</i>-[(<i>R</i>)-aspartato(2--)][(<i>S</i>)-aspartato(2--)]cobaltate(III)
 3.5-hydrate at 120K
;
_journal_coeditor_code LH6554
_journal_issue 1
_journal_name_full 'Acta Crystallographica Section E'
_journal_page_first m52
_journal_page_last m55
_journal_paper_doi 10.1107/S160053680503998X
_journal_volume 62
_journal_year 2006
_chemical_formula_iupac 'K [Co (C4 H5 N1 O4)2] , 3.5H2 O'
_chemical_formula_moiety 'K + , C8 H10 Co N2 O8 - , 3.5H2 O'
_chemical_formula_structural 'K + , Co 3+ , 2(C4 H5 N1 O4 2-) , 3.5H2 O'
_chemical_formula_sum 'C8 H17 Co K N2 O11.5'
_chemical_formula_weight 423.27
_chemical_name_systematic
;
Potassium cis-[(R)-aspartato(2-)][(S)-aspartato(2-)]cobaltate(III)
3.5-hydrate
;
_space_group_IT_number 14
_symmetry_cell_setting monoclinic
_symmetry_space_group_name_Hall '-P 2ybc'
_symmetry_space_group_name_H-M 'P 1 21/c 1'
_atom_sites_solution_hydrogens mixed
_atom_sites_solution_primary direct
_atom_sites_solution_secondary difmap
_cell_angle_alpha 90.00
_cell_angle_beta 92.952(7)
_cell_angle_gamma 90.00
_cell_formula_units_Z 4
_cell_length_a 12.4853(13)
_cell_length_b 12.4689(13)
_cell_length_c 9.6914(8)
_cell_measurement_reflns_used 3129
_cell_measurement_temperature 120(2)
_cell_measurement_theta_max 27.48
_cell_measurement_theta_min 2.91
_cell_volume 1506.7(3)
_computing_cell_refinement 'DENZO (Otwinowski & Minor, 1997) and COLLECT'
_computing_data_collection 'COLLECT (Nonius, 1998)'
_computing_data_reduction 'DENZO and COLLECT'
_computing_molecular_graphics
;
ORTEP-3 for Windows (Farrugia, 1997) and ATOMS for Windows (Dowty,
1998)
;
_computing_publication_material 'SHELXL97 and PLATON (Spek, 2003)'
_computing_structure_refinement 'SHELXL97 (Sheldrick, 1997)'
_computing_structure_solution 'SHELXS97 (Sheldrick, 1997)'
_diffrn_ambient_temperature 120(2)
_diffrn_detector_area_resol_mean 9.091
_diffrn_measured_fraction_theta_full 0.973
_diffrn_measured_fraction_theta_max 0.958
_diffrn_measurement_device_type 'Nonius KappaCCD area-detector'
_diffrn_measurement_method '\f and \w'
_diffrn_radiation_monochromator graphite
_diffrn_radiation_source 'Bruker Nonius FR591 rotating anode'
_diffrn_radiation_type MoK\a
_diffrn_radiation_wavelength 0.71073
_diffrn_reflns_av_R_equivalents 0.0449
_diffrn_reflns_av_sigmaI/netI 0.0462
_diffrn_reflns_limit_h_max 15
_diffrn_reflns_limit_h_min -16
_diffrn_reflns_limit_k_max 16
_diffrn_reflns_limit_k_min -16
_diffrn_reflns_limit_l_max 12
_diffrn_reflns_limit_l_min -12
_diffrn_reflns_number 16788
_diffrn_reflns_theta_full 26.00
_diffrn_reflns_theta_max 27.53
_diffrn_reflns_theta_min 3.18
_diffrn_standards_decay_% 0
_diffrn_standards_number 0
_exptl_absorpt_coefficient_mu 1.480
_exptl_absorpt_correction_T_max 0.891
_exptl_absorpt_correction_T_min 0.517
_exptl_absorpt_correction_type multi-scan
_exptl_absorpt_process_details '(SADABS; Sheldrick, 2003)'
_exptl_crystal_colour 'dark blue'
_exptl_crystal_density_diffrn 1.866
_exptl_crystal_density_method 'not measured'
_exptl_crystal_description block
_exptl_crystal_F_000 868
_exptl_crystal_size_max 0.40
_exptl_crystal_size_mid 0.30
_exptl_crystal_size_min 0.08
_refine_diff_density_max 1.236
_refine_diff_density_min -0.639
_refine_ls_extinction_method none
_refine_ls_goodness_of_fit_ref 1.087
_refine_ls_hydrogen_treatment constr
_refine_ls_matrix_type full
_refine_ls_number_parameters 208
_refine_ls_number_reflns 3330
_refine_ls_number_restraints 0
_refine_ls_restrained_S_all 1.087
_refine_ls_R_factor_all 0.0903
_refine_ls_R_factor_gt 0.0650
_refine_ls_shift/su_max 0.000
_refine_ls_shift/su_mean 0.000
_refine_ls_structure_factor_coef Fsqd
_refine_ls_weighting_details 'calc w = 1/[\s^2^(Fo^2^)+(0.0839P)^2^+4.5102P] where P=(Fo^2^+2Fc^2^)/3'
_refine_ls_weighting_scheme calc
_refine_ls_wR_factor_gt 0.1627
_refine_ls_wR_factor_ref 0.1750
_reflns_number_gt 2568
_reflns_number_total 3330
_reflns_threshold_expression I>2\s(I)
_cod_data_source_file lh6554.cif
_cod_data_source_block I
_cod_depositor_comments
;
The following automatic conversions were performed:
'_symmetry_cell_setting' value 'Monoclinic' changed to 'monoclinic'
according to '/home/saulius/struct/CIF-dictionaries/cif_core.dic'
dictionary named 'cif_core.dic' version 2.4.1 from 2010-06-29.

Automatic conversion script
Id: cif_fix_enum 1527 2010-12-29 10:47:43Z saulius 

The following automatic conversions were performed:

'_symmetry_cell_setting' value 'Monoclinic' changed to 'monoclinic'
according to /home/saulius/struct/CIF-dictionaries/cif_core.dic
dictionary named 'cif_core.dic' version 2.4.1 from 2010-06-29.

Automatic conversion script
Id: cif_fix_values 1715 2011-07-08 13:25:40Z adriana 

The following automatic conversions were performed:

'_atom_sites_solution_hydrogens' value 'geom and difmap' was changed
to 'mixed'.

Automatic conversion script
Id: cif_fix_values 6452 2018-10-05 10:23:21Z andrius 
;
_cod_original_sg_symbol_H-M 'P 21/c'
_cod_database_code 2207828
_cod_database_fobs_code 2207828

loop_
_symmetry_equiv_pos_as_xyz
'x, y, z'
'x, -y+1/2, z+1/2'
'-x, -y, -z'
'-x, y-1/2, -z-1/2'

loop_
_atom_site_label
_atom_site_fract_x
_atom_site_fract_y
_atom_site_fract_z
_atom_site_U_iso_or_equiv
_atom_site_adp_type
_atom_site_calc_flag
_atom_site_refinement_flags
_atom_site_occupancy
_atom_site_type_symbol
Co1 0.83110(5) 0.35774(5) 0.19420(6) 0.0229(2) Uani d . 1 Co
K1 0.75090(11) 0.57375(9) 0.42121(13) 0.0439(3) Uani d . 1 K
O1A 0.8801(3) 0.3649(2) 0.3852(3) 0.0261(7) Uani d . 1 O
O2A 1.0300(3) 0.3831(3) 0.5172(3) 0.0317(8) Uani d . 1 O
C1A 0.9823(4) 0.3742(3) 0.4046(5) 0.0267(10) Uani d . 1 C
C2A 1.0420(4) 0.3720(4) 0.2685(5) 0.0295(10) Uani d . 1 C
H21A 1.1123 0.3343 0.2841 0.035 Uiso calc R 1 H
N1A 0.9735(3) 0.3124(3) 0.1647(4) 0.0264(8) Uani d . 1 N
H11A 0.9804 0.2396 0.1777 0.032 Uiso calc R 1 H
H12A 0.9920 0.3289 0.0765 0.032 Uiso calc R 1 H
C3A 1.0608(4) 0.4847(4) 0.2154(5) 0.0326(11) Uani d . 1 C
H31A 1.0981 0.5265 0.2902 0.039 Uiso calc R 1 H
H32A 1.1096 0.4801 0.1382 0.039 Uiso calc R 1 H
C4A 0.9615(4) 0.5457(4) 0.1658(5) 0.0274(10) Uani d . 1 C
O3A 0.8679(3) 0.5034(2) 0.1644(3) 0.0264(7) Uani d . 1 O
O4A 0.9747(3) 0.6394(2) 0.1257(3) 0.0330(8) Uani d . 1 O
O1B 0.7903(3) 0.2133(2) 0.2163(3) 0.0270(7) Uani d . 1 O
O2B 0.6924(4) 0.0825(3) 0.1201(4) 0.0545(12) Uani d . 1 O
C1B 0.7245(4) 0.1754(4) 0.1234(5) 0.0354(12) Uani d . 1 C
C2B 0.6882(5) 0.2621(5) 0.0140(6) 0.0491(15) Uani d . 1 C
H21B 0.6743 0.2280 -0.0785 0.059 Uiso calc R 1 H
N1B 0.7764(3) 0.3441(3) 0.0074(4) 0.0304(9) Uani d . 1 N
H11B 0.7499 0.4085 -0.0257 0.036 Uiso calc R 1 H
H12B 0.8290 0.3208 -0.0486 0.036 Uiso calc R 1 H
C3B 0.5928(6) 0.3219(5) 0.0535(6) 0.0525(16) Uani d . 1 C
H31B 0.5632 0.3603 -0.0293 0.063 Uiso calc R 1 H
H32B 0.5381 0.2692 0.0797 0.063 Uiso calc R 1 H
C4B 0.6066(5) 0.3995(5) 0.1653(6) 0.0420(13) Uani d . 1 C
O3B 0.6932(3) 0.4104(3) 0.2403(3) 0.0284(7) Uani d . 1 O
O4B 0.5292(4) 0.4599(5) 0.1905(6) 0.0818(17) Uani d . 1 O
O5 0.3163(3) 0.4669(3) 0.1357(5) 0.0475(10) Uani d . 1 O
H5A 0.3821 0.4518 0.1469 0.071 Uiso d R 1 H
H5B 0.3056 0.4986 0.2107 0.071 Uiso d R 1 H
O6 0.7698(4) 0.7853(3) 0.5047(6) 0.0744(17) Uani d . 1 O
H6A 0.7598 0.8298 0.4404 0.112 Uiso d R 1 H
H6B 0.8282 0.8038 0.5449 0.112 Uiso d R 1 H
O7 0.6130(6) 0.6865(6) 0.2363(8) 0.117(3) Uani d . 1 O
H7A 0.6556 0.6947 0.1728 0.175 Uiso d R 1 H
H7B 0.5893 0.6240 0.2237 0.175 Uiso d R 1 H

loop_
_atom_site_aniso_label
_atom_site_aniso_U_11
_atom_site_aniso_U_22
_atom_site_aniso_U_33
_atom_site_aniso_U_12
_atom_site_aniso_U_13
_atom_site_aniso_U_23
Co1 0.0306(4) 0.0164(3) 0.0212(3) 0.0002(2) -0.0019(2) -0.0009(2)
K1 0.0616(9) 0.0277(6) 0.0415(7) -0.0043(5) -0.0062(6) -0.0053(5)
O1A 0.035(2) 0.0226(16) 0.0199(16) 0.0018(13) -0.0024(13) -0.0001(12)
O2A 0.042(2) 0.0193(16) 0.0327(19) -0.0008(14) -0.0092(15) 0.0028(13)
C1A 0.032(3) 0.015(2) 0.032(3) -0.0003(17) -0.002(2) 0.0051(17)
C2A 0.031(3) 0.024(2) 0.033(3) 0.0026(19) -0.002(2) 0.0043(19)
N1A 0.032(2) 0.0168(18) 0.030(2) 0.0001(15) -0.0011(16) -0.0032(15)
C3A 0.039(3) 0.027(3) 0.032(3) -0.004(2) 0.004(2) 0.0046(19)
C4A 0.038(3) 0.024(2) 0.020(2) 0.0022(19) -0.0010(19) 0.0003(17)
O3A 0.0326(18) 0.0143(15) 0.0314(17) 0.0007(13) -0.0054(13) 0.0015(12)
O4A 0.050(2) 0.0215(17) 0.0269(17) -0.0100(14) -0.0040(15) 0.0047(13)
O1B 0.0363(19) 0.0179(15) 0.0264(17) -0.0028(13) -0.0012(14) 0.0012(12)
O2B 0.067(3) 0.049(3) 0.048(2) -0.031(2) 0.010(2) -0.0141(19)
C1B 0.036(3) 0.043(3) 0.027(3) -0.001(2) 0.003(2) -0.006(2)
C2B 0.053(4) 0.060(4) 0.034(3) 0.004(3) -0.003(3) -0.007(3)
N1B 0.034(2) 0.034(2) 0.023(2) -0.0099(17) 0.0005(17) 0.0001(16)
C3B 0.065(4) 0.044(3) 0.046(4) -0.001(3) -0.024(3) 0.001(3)
C4B 0.032(3) 0.055(3) 0.039(3) 0.000(3) -0.004(2) 0.004(3)
O3B 0.0293(18) 0.0288(18) 0.0268(17) 0.0038(14) -0.0012(14) -0.0045(13)
O4B 0.040(3) 0.123(5) 0.081(4) 0.019(3) -0.007(2) -0.016(3)
O5 0.035(2) 0.055(3) 0.051(2) 0.0017(18) -0.0079(18) 0.0020(19)
O6 0.066(3) 0.035(2) 0.116(4) 0.007(2) -0.046(3) -0.018(3)
O7 0.117(6) 0.103(5) 0.124(6) 0.045(4) -0.050(5) -0.035(4)

loop_
_atom_type_symbol
_atom_type_description
_atom_type_scat_dispersion_real
_atom_type_scat_dispersion_imag
_atom_type_scat_source
C C 0.0033 0.0016 'International Tables Vol C Tables 4.2.6.8 and 6.1.1.4'
H H 0.0000 0.0000 'International Tables Vol C Tables 4.2.6.8 and 6.1.1.4'
Co Co 0.3494 0.9721 'International Tables Vol C Tables 4.2.6.8 and 6.1.1.4'
K K 0.2009 0.2494 'International Tables Vol C Tables 4.2.6.8 and 6.1.1.4'
N N 0.0061 0.0033 'International Tables Vol C Tables 4.2.6.8 and 6.1.1.4'
O O 0.0106 0.0060 'International Tables Vol C Tables 4.2.6.8 and 6.1.1.4'

loop_
_geom_angle_atom_site_label_1
_geom_angle_atom_site_label_2
_geom_angle_atom_site_label_3
_geom_angle_site_symmetry_1
_geom_angle_site_symmetry_3
_geom_angle
_geom_angle_publ_flag
O1B Co1 O3A . . 177.34(14) y
O1B Co1 N1A . . 89.62(16) y
O3A Co1 N1A . . 91.48(16) y
O1B Co1 N1B . . 86.38(15) y
O3A Co1 N1B . . 91.08(15) y
N1A Co1 N1B . . 97.02(18) y
O1B Co1 O3B . . 92.85(15) y
O3A Co1 O3B . . 86.27(14) y
N1A Co1 O3B . . 174.29(15) y
N1B Co1 O3B . . 88.27(16) y
O1B Co1 O1A . . 90.54(13) y
O3A Co1 O1A . . 91.97(13) y
N1A Co1 O1A . . 84.57(15) y
N1B Co1 O1A . . 176.52(15) y
O3B Co1 O1A . . 90.26(14) y
O3B K1 O6 . . 154.90(14) ?
O3B K1 O7 . . 80.32(15) ?
O6 K1 O7 . . 75.45(17) ?
O3B K1 O2A . 3_766 119.60(11) ?
O6 K1 O2A . 3_766 71.88(12) ?
O7 K1 O2A . 3_766 126.7(2) ?
O3B K1 O2B . 2 81.86(12) ?
O6 K1 O2B . 2 118.22(16) ?
O7 K1 O2B . 2 127.1(2) ?
O2A K1 O2B 3_766 2 105.39(12) ?
O3B K1 O3A . . 52.76(9) ?
O6 K1 O3A . . 118.15(15) ?
O7 K1 O3A . . 85.84(18) ?
O2A K1 O3A 3_766 . 74.34(10) ?
O2B K1 O3A 2 . 119.93(11) ?
O3B K1 O1A . . 55.06(9) ?
O6 K1 O1A . . 143.04(13) ?
O7 K1 O1A . . 131.14(15) ?
O2A K1 O1A 3_766 . 71.27(9) ?
O2B K1 O1A 2 . 69.84(10) ?
O3A K1 O1A . . 52.89(8) ?
C1A O1A Co1 . . 114.1(3) ?
C1A O1A K1 . . 115.3(3) ?
Co1 O1A K1 . . 90.35(11) ?
C1A O2A K1 . 3_766 129.0(3) ?
O2A C1A O1A . . 125.0(5) ?
O2A C1A C2A . . 121.9(4) ?
O1A C1A C2A . . 113.1(4) ?
N1A C2A C3A . . 109.1(4) ?
N1A C2A C1A . . 107.4(4) ?
C3A C2A C1A . . 111.2(4) ?
N1A C2A H21A . . 109.7 ?
C3A C2A H21A . . 109.7 ?
C1A C2A H21A . . 109.7 ?
C2A N1A Co1 . . 105.1(3) ?
C2A N1A H11A . . 110.7 ?
Co1 N1A H11A . . 110.7 ?
C2A N1A H12A . . 110.7 ?
Co1 N1A H12A . . 110.7 ?
H11A N1A H12A . . 108.8 ?
C4A C3A C2A . . 115.8(4) ?
C4A C3A H31A . . 108.3 ?
C2A C3A H31A . . 108.3 ?
C4A C3A H32A . . 108.3 ?
C2A C3A H32A . . 108.3 ?
H31A C3A H32A . . 107.4 ?
O4A C4A O3A . . 121.2(4) ?
O4A C4A C3A . . 116.9(4) ?
O3A C4A C3A . . 121.9(4) ?
C4A O3A Co1 . . 128.3(3) ?
C4A O3A K1 . . 110.2(3) ?
Co1 O3A K1 . . 91.21(12) ?
C1B O1B Co1 . . 116.2(3) ?
C1B O2B K1 . 2_554 124.5(3) ?
O2B C1B O1B . . 124.4(5) ?
O2B C1B C2B . . 123.5(5) ?
O1B C1B C2B . . 112.0(5) ?
C3B C2B N1B . . 105.7(5) ?
C3B C2B C1B . . 112.6(5) ?
N1B C2B C1B . . 108.1(4) ?
C3B C2B H21B . . 110.1 ?
N1B C2B H21B . . 110.1 ?
C1B C2B H21B . . 110.1 ?
C2B N1B Co1 . . 104.3(3) ?
C2B N1B H11B . . 110.9 ?
Co1 N1B H11B . . 110.9 ?
C2B N1B H12B . . 110.9 ?
Co1 N1B H12B . . 110.9 ?
H11B N1B H12B . . 108.9 ?
C4B C3B C2B . . 117.6(5) ?
C4B C3B H31B . . 107.9 ?
C2B C3B H31B . . 107.9 ?
C4B C3B H32B . . 107.9 ?
C2B C3B H32B . . 107.9 ?
H31B C3B H32B . . 107.2 ?
O4B C4B O3B . . 117.5(5) ?
O4B C4B C3B . . 118.6(5) ?
O3B C4B C3B . . 123.9(5) ?
C4B O3B Co1 . . 125.1(3) ?
C4B O3B K1 . . 128.7(3) ?
Co1 O3B K1 . . 101.11(13) ?
H5A O5 H5B . . 100.9 ?
K1 O6 H6A . . 114.0 ?
K1 O6 H6B . . 117.1 ?
H6A O6 H6B . . 104.8 ?
K1 O7 H7A . . 98.0 ?
K1 O7 H7B . . 80.1 ?
H7A O7 H7B . . 103.8 ?

loop_
_geom_bond_atom_site_label_1
_geom_bond_atom_site_label_2
_geom_bond_site_symmetry_2
_geom_bond_distance
_geom_bond_publ_flag
Co1 O1B . 1.886(3) y
Co1 O3A . 1.899(3) y
Co1 N1A . 1.902(4) y
Co1 N1B . 1.909(4) y
Co1 O3B . 1.917(3) y
Co1 O1A . 1.921(3) y
K1 O3B . 2.759(3) y
K1 O6 . 2.766(4) y
K1 O7 . 2.799(6) y
K1 O2A 3_766 2.821(4) y
K1 O2B 2 2.862(4) y
K1 O3A . 3.078(4) y
K1 O1A . 3.092(3) y
O1A C1A . 1.286(6) ?
O2A C1A . 1.221(6) ?
O2A K1 3_766 2.821(4) ?
C1A C2A . 1.549(7) ?
C2A N1A . 1.486(6) ?
C2A C3A . 1.518(6) ?
C2A H21A . 1.0000 ?
N1A H11A . 0.9200 ?
N1A H12A . 0.9200 ?
C3A C4A . 1.512(7) ?
C3A H31A . 0.9900 ?
C3A H32A . 0.9900 ?
C4A O4A . 1.245(6) ?
C4A O3A . 1.282(6) ?
O1B C1B . 1.278(6) ?
O2B C1B . 1.226(7) ?
O2B K1 2_554 2.862(4) ?
C1B C2B . 1.565(8) ?
C2B C3B . 1.472(9) ?
C2B N1B . 1.506(8) ?
C2B H21B . 1.0000 ?
N1B H11B . 0.9200 ?
N1B H12B . 0.9200 ?
C3B C4B . 1.456(8) ?
C3B H31B . 0.9900 ?
C3B H32B . 0.9900 ?
C4B O4B . 1.258(8) ?
C4B O3B . 1.279(6) ?
O5 H5A . 0.8434 ?
O5 H5B . 0.8445 ?
O6 H6A . 0.8397 ?
O6 H6B . 0.8406 ?
O7 H7A . 0.8400 ?
O7 H7B . 0.8400 ?
Co1 K1 . 3.6502(14) ?

loop_
_geom_hbond_atom_site_label_D
_geom_hbond_atom_site_label_H
_geom_hbond_atom_site_label_A
_geom_hbond_site_symmetry_A
_geom_hbond_distance_DH
_geom_hbond_distance_HA
_geom_hbond_distance_DA
_geom_hbond_angle_DHA
_geom_hbond_publ_flag
N1A H11A O2A 2_554 0.92 2.29 2.930(5) 126 y
N1A H11A O4A 4_756 0.92 2.32 3.011(5) 131 y
N1A H12A O4A 3_765 0.92 2.06 2.981(5) 177 y
N1B H11B O5 3_665 0.92 2.04 2.942(6) 168 y
N1B H12B O1B 2_554 0.92 2.34 2.925(5) 121 y
N1B H12B O1A 2_554 0.92 2.49 3.166(5) 130 y
O5 H5A O4B . 0.84 1.87 2.685(6) 163 y
O5 H5B O2B 4_666 0.84 1.94 2.777(6) 169 y
O6 H6A O5 4_666 0.84 2.07 2.826(6) 149 y
O6 H6B O4A 2_565 0.84 2.08 2.914(6) 174 y
O7 H7A O6 2_564 0.84 2.23 3.074(11) 17 y
O7 H7B O4B . 0.84 2.20 3.038(10) 179 y
C2B H21B O3B 2_554 1.00 2.48 3.419(7) 156 y
C3A H32A O5 1_655 0.99 2.59 3.328(7) 132 y

loop_
_geom_torsion_atom_site_label_1
_geom_torsion_atom_site_label_2
_geom_torsion_atom_site_label_3
_geom_torsion_atom_site_label_4
_geom_torsion
_geom_torsion_publ_flag
O2A C1A C2A N1A 154.3(4) ?
O1A C1A C2A N1A -25.2(5) ?
O2A C1A C2A C3A -86.4(5) ?
O1A C1A C2A C3A 94.1(5) ?
N1A C2A C3A C4A 50.6(6) y
C1A C2A C3A C4A -67.7(5) y
C2A C3A C4A O4A 177.9(4) ?
C2A C3A C4A O3A -2.3(7) ?
O2B C1B C2B N1B -153.2(5) ?
O1B C1B C2B N1B 27.4(6) ?
O2B C1B C2B C3B 90.5(7) ?
O1B C1B C2B C3B -89.0(6) ?
N1B C2B C3B C4B -45.0(7) y
C1B C2B C3B C4B 72.8(7) y
C2B C3B C4B O4B 172.2(6) ?
C2B C3B C4B O3B -7.7(9) ?
